data_7244655
loop_
_publ_author_name
'Bazyakina, Natalia L.'
'Moskalev, Mikhail V.'
'Cherkasov, Anton V.'
'Makarov, Valentin M.'
'Fedushkin, Igor L.'

_publ_section_title
;
 Coordination polymers derived from alkali metal complexes of redox-active
 ligands
;
_journal_issue 12
_journal_name_full CrystEngComm
_journal_page_first 2297
_journal_page_last 2304
_journal_paper_doi 10.1039/D1CE01698A
_journal_volume 24
_journal_year 2022
_chemical_formula_moiety 'C46 H48 K N4'
_chemical_formula_sum 'C46 H48 K N4'
_chemical_formula_weight 695.98
_space_group_crystal_system monoclinic
_space_group_IT_number 14
_space_group_name_Hall '-P 2yn'
_space_group_name_H-M_alt 'P 1 21/n 1'
_atom_sites_solution_hydrogens difmap
_atom_sites_solution_primary dual
_atom_sites_solution_secondary difmap
_audit_creation_method SHELXL-2018/3
_audit_update_record
;
2021-10-14 deposited with the CCDC.	2022-02-17 downloaded from the CCDC.
;
_cell_angle_alpha 90
_cell_angle_beta 100.2090(10)
_cell_angle_gamma 90
_cell_formula_units_Z 4
_cell_length_a 9.6059(3)
_cell_length_b 17.2348(6)
_cell_length_c 23.4133(8)
_cell_measurement_reflns_used 9815
_cell_measurement_temperature 100(2)
_cell_measurement_theta_max 30.03
_cell_measurement_theta_min 2.52
_cell_volume 3814.8(2)
_computing_cell_refinement 'Saint 8.37a'
_computing_data_collection APEX3
_computing_data_reduction 'Saint 8.37a'
_computing_structure_refinement 'SHELXL 2018/3'
_computing_structure_solution 'SHELXT 2018/2'
_diffrn_ambient_temperature 100(2)
_diffrn_measured_fraction_theta_full 0.999
_diffrn_measured_fraction_theta_max 1.000
_diffrn_measurement_device_type 'Bruker D8 Quest (CMOS)'
_diffrn_measurement_method '\w scans'
_diffrn_radiation_type MoK\a
_diffrn_radiation_wavelength 0.71073
_diffrn_reflns_av_R_equivalents 0.0466
_diffrn_reflns_av_unetI/netI 0.0375
_diffrn_reflns_Laue_measured_fraction_full 0.999
_diffrn_reflns_Laue_measured_fraction_max 1.000
_diffrn_reflns_limit_h_max 12
_diffrn_reflns_limit_h_min -12
_diffrn_reflns_limit_k_max 23
_diffrn_reflns_limit_k_min -23
_diffrn_reflns_limit_l_max 31
_diffrn_reflns_limit_l_min -31
_diffrn_reflns_number 61367
_diffrn_reflns_point_group_measured_fraction_full 0.999
_diffrn_reflns_point_group_measured_fraction_max 1.000
_diffrn_reflns_theta_full 25.242
_diffrn_reflns_theta_max 28.700
_diffrn_reflns_theta_min 2.126
_diffrn_source 'microfocus tube'
_exptl_absorpt_coefficient_mu 0.177
_exptl_absorpt_correction_T_max 0.971
_exptl_absorpt_correction_T_min 0.934
_exptl_absorpt_correction_type multi-scan
_exptl_absorpt_process_details SADABS
_exptl_crystal_colour black
_exptl_crystal_density_diffrn 1.212
_exptl_crystal_description stick
_exptl_crystal_F_000 1484
_exptl_crystal_size_max 0.410
_exptl_crystal_size_mid 0.120
_exptl_crystal_size_min 0.080
_refine_diff_density_max 0.524
_refine_diff_density_min -0.337
_refine_diff_density_rms 0.081
_refine_ls_extinction_method none
_refine_ls_goodness_of_fit_ref 1.015
_refine_ls_hydrogen_treatment refall
_refine_ls_matrix_type full
_refine_ls_number_parameters 652
_refine_ls_number_reflns 9843
_refine_ls_number_restraints 0
_refine_ls_restrained_S_all 1.015
_refine_ls_R_factor_all 0.0646
_refine_ls_R_factor_gt 0.0447
_refine_ls_shift/su_max 0.002
_refine_ls_shift/su_mean 0.000
_refine_ls_structure_factor_coef Fsqd
_refine_ls_weighting_details 'w=1/[\s^2^(Fo^2^)+(0.0485P)^2^+1.8059P] where P=(Fo^2^+2Fc^2^)/3'
_refine_ls_weighting_scheme calc
_refine_ls_wR_factor_gt 0.0978
_refine_ls_wR_factor_ref 0.1068
_reflns_Friedel_coverage 0.000
_reflns_number_gt 7703
_reflns_number_total 9843
_reflns_threshold_expression 'I > 2\s(I)'
_cod_data_source_file d1ce01698a2.cif
_cod_data_source_block kbianbpy
_cod_original_sg_symbol_H-M 'P 21/n'
_cod_database_code 7244655
_shelx_shelxl_version_number 2018/3
_shelx_space_group_comment
;
The symmetry employed for this shelxl refinement is uniquely defined
by the following loop, which should always be used as a source of
symmetry information in preference to the above space-group names.
They are only intended as comments.
;
_shelx_estimated_absorpt_t_min 0.931
_shelx_estimated_absorpt_t_max 0.986

loop_
_space_group_symop_operation_xyz
'x, y, z'
'-x+1/2, y+1/2, -z+1/2'
'-x, -y, -z'
'x-1/2, -y-1/2, z-1/2'

loop_
_atom_site_label
_atom_site_type_symbol
_atom_site_fract_x
_atom_site_fract_y
_atom_site_fract_z
_atom_site_U_iso_or_equiv
_atom_site_adp_type
_atom_site_occupancy
_atom_site_site_symmetry_order
_atom_site_calc_flag
_atom_site_refinement_flags_posn
_atom_site_refinement_flags_adp
_atom_site_refinement_flags_occupancy
_atom_site_disorder_assembly
_atom_site_disorder_group
K1 K 0.40953(3) 0.20885(2) 0.60812(2) 0.01785(8) Uani 1 1 d . . . . .
N1 N 0.15031(12) 0.14951(7) 0.61652(5) 0.0146(2) Uani 1 1 d . . . . .
N2 N 0.17982(12) 0.25925(7) 0.53002(5) 0.0155(2) Uani 1 1 d . . . . .
N3 N 0.63874(13) 0.30740(7) 0.64700(6) 0.0225(3) Uani 1 1 d . . . . .
N4 N 0.98118(12) 0.64499(7) 0.77922(5) 0.0184(2) Uani 1 1 d . . . . .
C1 C 0.03929(14) 0.17501(8) 0.57950(5) 0.0131(3) Uani 1 1 d . . . . .
C2 C 0.05430(14) 0.23311(8) 0.53590(6) 0.0136(3) Uani 1 1 d . . . . .
C3 C -0.08952(14) 0.25144(8) 0.50415(6) 0.0153(3) Uani 1 1 d . . . . .
C4 C -0.18348(14) 0.19988(8) 0.52524(6) 0.0149(3) Uani 1 1 d . . . . .
C5 C -0.11032(14) 0.15160(8) 0.57017(5) 0.0137(3) Uani 1 1 d . . . . .
C6 C -0.18624(15) 0.09418(9) 0.59206(6) 0.0179(3) Uani 1 1 d . . . . .
H6A H -0.1414(17) 0.0591(10) 0.6216(7) 0.020(4) Uiso 1 1 d . . . . .
C7 C -0.33261(15) 0.08628(9) 0.56875(6) 0.0214(3) Uani 1 1 d . . . . .
H7A H -0.3838(19) 0.0446(11) 0.5821(8) 0.028(5) Uiso 1 1 d . . . . .
C8 C -0.40302(15) 0.13484(9) 0.52682(6) 0.0221(3) Uani 1 1 d . . . . .
H8A H -0.5033(19) 0.1270(10) 0.5106(7) 0.024(4) Uiso 1 1 d . . . . .
C9 C -0.32824(14) 0.19575(8) 0.50394(6) 0.0181(3) Uani 1 1 d . . . . .
C10 C -0.38363(16) 0.25169(9) 0.46111(7) 0.0233(3) Uani 1 1 d . . . . .
H10A H -0.484(2) 0.2525(11) 0.4460(8) 0.030(5) Uiso 1 1 d . . . . .
C11 C -0.29452(17) 0.30390(9) 0.44202(7) 0.0238(3) Uani 1 1 d . . . . .
H11A H -0.3326(19) 0.3432(11) 0.4136(8) 0.029(5) Uiso 1 1 d . . . . .
C12 C -0.14580(16) 0.30448(8) 0.46233(6) 0.0197(3) Uani 1 1 d . . . . .
H12A H -0.0866(18) 0.3394(10) 0.4463(7) 0.024(4) Uiso 1 1 d . . . . .
C13 C 0.13638(13) 0.10138(8) 0.66345(5) 0.0134(3) Uani 1 1 d . . . . .
C14 C 0.19132(14) 0.02545(8) 0.66423(6) 0.0156(3) Uani 1 1 d . . . . .
C15 C 0.18603(15) -0.02184(8) 0.71192(6) 0.0192(3) Uani 1 1 d . . . . .
H15A H 0.2243(19) -0.0757(11) 0.7120(7) 0.029(5) Uiso 1 1 d . . . . .
C16 C 0.13081(16) 0.00516(9) 0.75874(6) 0.0218(3) Uani 1 1 d . . . . .
H16A H 0.1278(19) -0.0294(10) 0.7922(8) 0.029(5) Uiso 1 1 d . . . . .
C17 C 0.08360(15) 0.08129(9) 0.75938(6) 0.0197(3) Uani 1 1 d . . . . .
H17A H 0.0486(18) 0.1010(10) 0.7931(7) 0.024(4) Uiso 1 1 d . . . . .
C18 C 0.08519(13) 0.13104(8) 0.71245(6) 0.0151(3) Uani 1 1 d . . . . .
C19 C 0.25699(16) -0.00253(9) 0.61316(6) 0.0196(3) Uani 1 1 d . . . . .
H19A H 0.3102(17) 0.0434(10) 0.6003(7) 0.018(4) Uiso 1 1 d . . . . .
C20 C 0.14248(18) -0.02710(11) 0.56232(7) 0.0266(3) Uani 1 1 d . . . . .
H20A H 0.095(2) -0.0738(12) 0.5728(8) 0.034(5) Uiso 1 1 d . . . . .
H20B H 0.183(2) -0.0409(11) 0.5289(9) 0.037(5) Uiso 1 1 d . . . . .
H20C H 0.070(2) 0.0151(12) 0.5513(8) 0.035(5) Uiso 1 1 d . . . . .
C21 C 0.36666(19) -0.06637(11) 0.62878(8) 0.0312(4) Uani 1 1 d . . . . .
H21A H 0.438(2) -0.0540(11) 0.6626(9) 0.040(5) Uiso 1 1 d . . . . .
H21B H 0.413(2) -0.0769(12) 0.5953(9) 0.041(5) Uiso 1 1 d . . . . .
H21C H 0.321(2) -0.1161(13) 0.6390(9) 0.046(6) Uiso 1 1 d . . . . .
C22 C 0.04147(15) 0.21601(9) 0.71447(6) 0.0198(3) Uani 1 1 d . . . . .
H22A H -0.0244(18) 0.2281(9) 0.6796(7) 0.018(4) Uiso 1 1 d . . . . .
C23 C 0.1688(2) 0.27058(10) 0.71579(9) 0.0320(4) Uani 1 1 d . . . . .
H23A H 0.241(2) 0.2632(12) 0.7523(9) 0.042(6) Uiso 1 1 d . . . . .
H23B H 0.1382(19) 0.3254(12) 0.7160(8) 0.031(5) Uiso 1 1 d . . . . .
H23C H 0.214(2) 0.2648(12) 0.6818(9) 0.046(6) Uiso 1 1 d . . . . .
C24 C -0.03076(19) 0.23635(11) 0.76566(8) 0.0292(4) Uani 1 1 d . . . . .
H24A H -0.115(2) 0.2026(12) 0.7680(9) 0.042(6) Uiso 1 1 d . . . . .
H24B H -0.061(2) 0.2928(12) 0.7614(8) 0.038(5) Uiso 1 1 d . . . . .
H24C H 0.036(2) 0.2322(11) 0.8035(9) 0.037(5) Uiso 1 1 d . . . . .
C25 C 0.20378(14) 0.30694(8) 0.48401(6) 0.0146(3) Uani 1 1 d . . . . .
C26 C 0.18941(14) 0.27946(8) 0.42637(6) 0.0168(3) Uani 1 1 d . . . . .
C27 C 0.23878(15) 0.32579(9) 0.38525(6) 0.0198(3) Uani 1 1 d . . . . .
H27A H 0.2325(18) 0.3057(10) 0.3454(8) 0.026(4) Uiso 1 1 d . . . . .
C28 C 0.29946(16) 0.39729(9) 0.39946(6) 0.0225(3) Uani 1 1 d . . . . .
H28A H 0.3346(18) 0.4291(10) 0.3696(7) 0.024(4) Uiso 1 1 d . . . . .
C29 C 0.30976(16) 0.42512(9) 0.45564(6) 0.0216(3) Uani 1 1 d . . . . .
H29A H 0.3469(18) 0.4767(10) 0.4652(7) 0.024(4) Uiso 1 1 d . . . . .
C30 C 0.26338(14) 0.38101(8) 0.49836(6) 0.0163(3) Uani 1 1 d . . . . .
C31 C 0.12887(16) 0.19974(9) 0.40807(6) 0.0217(3) Uani 1 1 d . . . . .
H31A H 0.0878(19) 0.1783(10) 0.4393(8) 0.027(5) Uiso 1 1 d . . . . .
C32 C 0.01269(19) 0.20434(11) 0.35424(7) 0.0310(4) Uani 1 1 d . . . . .
H32A H -0.067(2) 0.2397(13) 0.3611(9) 0.046(6) Uiso 1 1 d . . . . .
H32B H -0.024(2) 0.1510(12) 0.3430(8) 0.035(5) Uiso 1 1 d . . . . .
H32C H 0.047(2) 0.2265(12) 0.3197(9) 0.044(6) Uiso 1 1 d . . . . .
C33 C 0.2450(2) 0.14423(11) 0.39607(9) 0.0378(4) Uani 1 1 d . . . . .
H33A H 0.296(2) 0.1660(12) 0.3621(9) 0.045(6) Uiso 1 1 d . . . . .
H33B H 0.204(2) 0.0906(13) 0.3847(9) 0.050(6) Uiso 1 1 d . . . . .
H33C H 0.307(3) 0.1369(14) 0.4346(11) 0.061(7) Uiso 1 1 d . . . . .
C34 C 0.27345(16) 0.41176(9) 0.55978(6) 0.0212(3) Uani 1 1 d . . . . .
H34A H 0.2931(17) 0.3666(10) 0.5861(7) 0.021(4) Uiso 1 1 d . . . . .
C35 C 0.1334(2) 0.44722(15) 0.56808(10) 0.0444(5) Uani 1 1 d . . . . .
H35A H 0.108(3) 0.4918(15) 0.5428(11) 0.061(7) Uiso 1 1 d . . . . .
H35B H 0.139(3) 0.4660(14) 0.6087(11) 0.064(7) Uiso 1 1 d . . . . .
H35C H 0.055(2) 0.4086(14) 0.5578(9) 0.054(6) Uiso 1 1 d . . . . .
C36 C 0.3944(2) 0.46885(11) 0.57724(7) 0.0305(4) Uani 1 1 d . . . . .
H36A H 0.485(2) 0.4434(12) 0.5702(9) 0.045(6) Uiso 1 1 d . . . . .
H36B H 0.404(2) 0.4831(12) 0.6192(9) 0.044(6) Uiso 1 1 d . . . . .
H36C H 0.377(2) 0.5167(12) 0.5538(8) 0.037(5) Uiso 1 1 d . . . . .
C37 C 0.73280(16) 0.34680(9) 0.62233(7) 0.0237(3) Uani 1 1 d . . . . .
H37A H 0.7478(18) 0.3300(10) 0.5861(8) 0.027(5) Uiso 1 1 d . . . . .
C38 C 0.80480(15) 0.41167(9) 0.64705(6) 0.0199(3) Uani 1 1 d . . . . .
H38A H 0.867(2) 0.4383(11) 0.6266(8) 0.030(5) Uiso 1 1 d . . . . .
C39 C 0.77987(14) 0.43889(8) 0.70036(6) 0.0154(3) Uani 1 1 d . . . . .
C40 C 0.68300(15) 0.39786(8) 0.72627(6) 0.0191(3) Uani 1 1 d . . . . .
H40A H 0.6644(18) 0.4123(10) 0.7634(7) 0.023(4) Uiso 1 1 d . . . . .
C41 C 0.61649(16) 0.33360(9) 0.69852(7) 0.0220(3) Uani 1 1 d . . . . .
H41A H 0.5491(18) 0.3051(10) 0.7158(7) 0.022(4) Uiso 1 1 d . . . . .
C42 C 1.04168(15) 0.60107(9) 0.74316(6) 0.0183(3) Uani 1 1 d . . . . .
H42A H 1.1301(17) 0.6190(9) 0.7364(7) 0.017(4) Uiso 1 1 d . . . . .
C43 C 0.98097(15) 0.53443(9) 0.71683(6) 0.0180(3) Uani 1 1 d . . . . .
H43A H 1.0309(18) 0.5053(10) 0.6931(7) 0.024(4) Uiso 1 1 d . . . . .
C44 C 0.85050(14) 0.50961(8) 0.72772(6) 0.0145(3) Uani 1 1 d . . . . .
C45 C 0.78672(15) 0.55511(8) 0.76498(6) 0.0174(3) Uani 1 1 d . . . . .
H45A H 0.6981(18) 0.5430(9) 0.7738(7) 0.018(4) Uiso 1 1 d . . . . .
C46 C 0.85438(15) 0.62120(8) 0.78877(6) 0.0185(3) Uani 1 1 d . . . . .
H45B H 0.8135(17) 0.6531(10) 0.8138(7) 0.019(4) Uiso 1 1 d . . . . .

loop_
_atom_site_aniso_label
_atom_site_aniso_U_11
_atom_site_aniso_U_22
_atom_site_aniso_U_33
_atom_site_aniso_U_23
_atom_site_aniso_U_13
_atom_site_aniso_U_12
K1 0.01333(14) 0.02065(16) 0.01908(15) 0.00346(12) 0.00156(11) -0.00167(12)
N1 0.0145(5) 0.0169(6) 0.0125(5) 0.0038(4) 0.0029(4) -0.0009(4)
N2 0.0174(6) 0.0156(6) 0.0127(5) 0.0031(4) 0.0007(4) -0.0034(5)
N3 0.0245(6) 0.0161(6) 0.0270(7) -0.0035(5) 0.0047(5) -0.0040(5)
N4 0.0181(6) 0.0184(6) 0.0174(6) -0.0021(5) -0.0007(5) 0.0013(5)
C1 0.0147(6) 0.0124(6) 0.0129(6) -0.0011(5) 0.0042(5) -0.0005(5)
C2 0.0167(6) 0.0119(6) 0.0118(6) -0.0015(5) 0.0018(5) -0.0001(5)
C3 0.0174(6) 0.0134(6) 0.0144(6) -0.0031(5) 0.0009(5) 0.0005(5)
C4 0.0165(6) 0.0148(6) 0.0135(6) -0.0045(5) 0.0027(5) 0.0009(5)
C5 0.0140(6) 0.0155(6) 0.0120(6) -0.0043(5) 0.0030(5) -0.0002(5)
C6 0.0185(7) 0.0202(7) 0.0160(7) -0.0002(5) 0.0056(5) -0.0025(6)
C7 0.0183(7) 0.0259(8) 0.0218(7) -0.0040(6) 0.0083(6) -0.0065(6)
C8 0.0139(7) 0.0312(8) 0.0213(7) -0.0086(6) 0.0038(5) -0.0030(6)
C9 0.0160(6) 0.0217(7) 0.0162(7) -0.0066(5) 0.0015(5) 0.0013(5)
C10 0.0174(7) 0.0267(8) 0.0234(8) -0.0060(6) -0.0031(6) 0.0051(6)
C11 0.0254(8) 0.0212(8) 0.0214(7) -0.0001(6) -0.0050(6) 0.0063(6)
C12 0.0220(7) 0.0169(7) 0.0191(7) 0.0009(5) 0.0007(6) 0.0016(6)
C13 0.0109(6) 0.0162(6) 0.0126(6) 0.0013(5) 0.0005(5) -0.0038(5)
C14 0.0162(6) 0.0164(7) 0.0134(6) -0.0014(5) 0.0003(5) -0.0030(5)
C15 0.0217(7) 0.0151(7) 0.0189(7) 0.0033(5) -0.0014(5) -0.0038(6)
C16 0.0223(7) 0.0257(8) 0.0163(7) 0.0081(6) 0.0005(5) -0.0069(6)
C17 0.0161(6) 0.0297(8) 0.0140(7) 0.0002(6) 0.0044(5) -0.0035(6)
C18 0.0105(6) 0.0200(7) 0.0146(6) -0.0004(5) 0.0016(5) -0.0017(5)
C19 0.0239(7) 0.0180(7) 0.0174(7) -0.0023(5) 0.0049(6) -0.0008(6)
C20 0.0313(8) 0.0298(9) 0.0179(7) -0.0073(6) 0.0018(6) 0.0002(7)
C21 0.0309(9) 0.0339(10) 0.0275(9) -0.0082(7) 0.0014(7) 0.0099(8)
C22 0.0186(7) 0.0222(7) 0.0185(7) -0.0022(6) 0.0028(5) 0.0034(6)
C23 0.0328(9) 0.0200(8) 0.0457(11) -0.0071(7) 0.0142(8) -0.0027(7)
C24 0.0280(8) 0.0334(9) 0.0273(9) -0.0099(7) 0.0081(7) 0.0037(7)
C25 0.0132(6) 0.0153(7) 0.0146(6) 0.0045(5) 0.0006(5) -0.0005(5)
C26 0.0164(6) 0.0178(7) 0.0152(6) 0.0018(5) 0.0002(5) -0.0011(5)
C27 0.0223(7) 0.0236(8) 0.0132(7) 0.0023(6) 0.0022(5) -0.0021(6)
C28 0.0275(8) 0.0239(8) 0.0166(7) 0.0075(6) 0.0055(6) -0.0050(6)
C29 0.0263(7) 0.0166(7) 0.0219(7) 0.0032(6) 0.0041(6) -0.0061(6)
C30 0.0167(6) 0.0158(7) 0.0160(6) 0.0018(5) 0.0018(5) -0.0012(5)
C31 0.0276(8) 0.0207(7) 0.0158(7) -0.0013(6) 0.0009(6) -0.0071(6)
C32 0.0327(9) 0.0334(10) 0.0240(8) -0.0053(7) -0.0027(7) -0.0084(8)
C33 0.0400(10) 0.0241(9) 0.0442(11) -0.0071(8) -0.0063(9) 0.0016(8)
C34 0.0271(8) 0.0197(7) 0.0175(7) -0.0004(6) 0.0057(6) -0.0062(6)
C35 0.0339(10) 0.0588(14) 0.0434(12) -0.0259(11) 0.0145(9) -0.0028(10)
C36 0.0400(10) 0.0297(9) 0.0216(8) -0.0039(7) 0.0049(7) -0.0158(8)
C37 0.0260(8) 0.0207(8) 0.0259(8) -0.0084(6) 0.0087(6) -0.0017(6)
C38 0.0192(7) 0.0185(7) 0.0237(7) -0.0039(6) 0.0081(6) -0.0014(6)
C39 0.0143(6) 0.0127(6) 0.0184(7) -0.0003(5) 0.0007(5) 0.0024(5)
C40 0.0231(7) 0.0171(7) 0.0174(7) 0.0004(5) 0.0042(6) 0.0005(6)
C41 0.0249(7) 0.0175(7) 0.0243(7) 0.0019(6) 0.0064(6) -0.0040(6)
C42 0.0130(6) 0.0211(7) 0.0200(7) -0.0005(6) 0.0007(5) -0.0010(6)
C43 0.0148(6) 0.0204(7) 0.0190(7) -0.0035(6) 0.0031(5) 0.0028(5)
C44 0.0151(6) 0.0143(6) 0.0129(6) 0.0002(5) -0.0005(5) 0.0013(5)
C45 0.0158(7) 0.0191(7) 0.0177(7) -0.0011(5) 0.0040(5) 0.0001(5)
C46 0.0203(7) 0.0191(7) 0.0161(7) -0.0041(5) 0.0034(5) 0.0023(6)

loop_
_atom_type_symbol
_atom_type_description
_atom_type_scat_dispersion_real
_atom_type_scat_dispersion_imag
_atom_type_scat_source
C C 0.0033 0.0016 'International Tables Vol C Tables 4.2.6.8 and 6.1.1.4'
H H 0.0000 0.0000 'International Tables Vol C Tables 4.2.6.8 and 6.1.1.4'
N N 0.0061 0.0033 'International Tables Vol C Tables 4.2.6.8 and 6.1.1.4'
K K 0.2009 0.2494 'International Tables Vol C Tables 4.2.6.8 and 6.1.1.4'

loop_
_geom_angle_atom_site_label_1
_geom_angle_atom_site_label_2
_geom_angle_atom_site_label_3
_geom_angle
_geom_angle_site_symmetry_1
_geom_angle_site_symmetry_3
_geom_angle_publ_flag
N1 K1 N2 62.03(3) . . ?
N1 K1 N3 151.36(4) . . ?
N2 K1 N3 121.14(4) . . ?
N1 K1 N4 88.85(3) . 2_646 ?
N2 K1 N4 148.29(3) . 2_646 ?
N3 K1 N4 78.24(4) . 2_646 ?
N1 K1 C8 121.58(4) . 1_655 ?
N2 K1 C8 101.89(4) . 1_655 ?
N3 K1 C8 86.60(4) . 1_655 ?
N4 K1 C8 104.29(4) 2_646 1_655 ?
N1 K1 C46 106.71(3) . 2_646 ?
N2 K1 C46 168.60(4) . 2_646 ?
N3 K1 C46 69.39(4) . 2_646 ?
N4 K1 C46 23.18(3) 2_646 2_646 ?
C8 K1 C46 82.27(4) 1_655 2_646 ?
N1 K1 C41 129.19(4) . . ?
N2 K1 C41 121.79(4) . . ?
N3 K1 C41 22.40(4) . . ?
N4 K1 C41 66.01(4) 2_646 . ?
C8 K1 C41 107.56(4) 1_655 . ?
C46 K1 C41 65.91(4) 2_646 . ?
N1 K1 C7 119.32(4) . 1_655 ?
N2 K1 C7 122.56(4) . 1_655 ?
N3 K1 C7 84.23(4) . 1_655 ?
N4 K1 C7 81.40(4) 2_646 1_655 ?
C8 K1 C7 23.02(4) 1_655 1_655 ?
C46 K1 C7 59.97(4) 2_646 1_655 ?
C41 K1 C7 100.52(4) . 1_655 ?
N1 K1 H19A 50.6(3) . . ?
N2 K1 H19A 92.9(3) . . ?
N3 K1 H19A 144.9(3) . . ?
N4 K1 H19A 75.7(3) 2_646 . ?
C8 K1 H19A 77.6(3) 1_655 . ?
C46 K1 H19A 77.5(3) 2_646 . ?
C41 K1 H19A 141.5(3) . . ?
C7 K1 H19A 69.1(3) 1_655 . ?
N1 K1 H23C 52.7(4) . . ?
N2 K1 H23C 76.4(4) . . ?
N3 K1 H23C 99.0(4) . . ?
N4 K1 H23C 75.7(4) 2_646 . ?
C8 K1 H23C 174.2(4) 1_655 . ?
C46 K1 H23C 98.4(4) 2_646 . ?
C41 K1 H23C 77.8(4) . . ?
C7 K1 H23C 155.6(4) 1_655 . ?
H19A K1 H23C 96.9(5) . . ?
N1 K1 H34A 92.0(3) . . ?
N2 K1 H34A 50.0(3) . . ?
N3 K1 H34A 75.5(3) . . ?
N4 K1 H34A 125.3(3) 2_646 . ?
C8 K1 H34A 120.8(3) 1_655 . ?
C46 K1 H34A 136.5(3) 2_646 . ?
C41 K1 H34A 71.8(3) . . ?
C7 K1 H34A 140.7(3) 1_655 . ?
H19A K1 H34A 139.3(4) . . ?
H23C K1 H34A 62.4(5) . . ?
C1 N1 C13 122.11(11) . . ?
C1 N1 K1 117.86(8) . . ?
C13 N1 K1 119.54(8) . . ?
C2 N2 C25 123.86(11) . . ?
C2 N2 K1 117.70(8) . . ?
C25 N2 K1 118.29(8) . . ?
C41 N3 C37 116.39(13) . . ?
C41 N3 K1 104.78(9) . . ?
C37 N3 K1 135.90(10) . . ?
C42 N4 C46 116.12(12) . . ?
C42 N4 K1 131.63(9) . 2_656 ?
C46 N4 K1 99.13(8) . 2_656 ?
N1 C1 C2 121.27(12) . . ?
N1 C1 C5 131.16(12) . . ?
C2 C1 C5 107.47(11) . . ?
N2 C2 C1 121.00(12) . . ?
N2 C2 C3 131.59(12) . . ?
C1 C2 C3 107.41(11) . . ?
C12 C3 C4 118.03(13) . . ?
C12 C3 C2 135.33(13) . . ?
C4 C3 C2 106.63(11) . . ?
C9 C4 C3 124.36(13) . . ?
C9 C4 C5 124.38(13) . . ?
C3 C4 C5 111.25(12) . . ?
C6 C5 C4 117.95(12) . . ?
C6 C5 C1 135.05(13) . . ?
C4 C5 C1 106.88(11) . . ?
C5 C6 C7 118.53(13) . . ?
C5 C6 H6A 121.3(10) . . ?
C7 C6 H6A 120.1(10) . . ?
C8 C7 C6 122.97(14) . . ?
C8 C7 K1 62.53(8) . 1_455 ?
C6 C7 K1 122.61(10) . 1_455 ?
C8 C7 H7A 118.4(11) . . ?
C6 C7 H7A 118.6(11) . . ?
K1 C7 H7A 86.5(11) 1_455 . ?
C7 C8 C9 119.95(13) . . ?
C7 C8 K1 94.44(9) . 1_455 ?
C9 C8 K1 108.16(9) . 1_455 ?
C7 C8 H8A 121.2(10) . . ?
C9 C8 H8A 118.8(10) . . ?
K1 C8 H8A 70.0(10) 1_455 . ?
C4 C9 C10 116.23(13) . . ?
C4 C9 C8 116.07(13) . . ?
C10 C9 C8 127.69(13) . . ?
C11 C10 C9 119.81(14) . . ?
C11 C10 H10A 120.8(11) . . ?
C9 C10 H10A 119.4(11) . . ?
C10 C11 C12 122.93(14) . . ?
C10 C11 H11A 119.9(11) . . ?
C12 C11 H11A 117.1(11) . . ?
C3 C12 C11 118.48(14) . . ?
C3 C12 H12A 121.0(10) . . ?
C11 C12 H12A 120.5(10) . . ?
N1 C13 C14 118.15(12) . . ?
N1 C13 C18 120.98(12) . . ?
C14 C13 C18 120.38(12) . . ?
C15 C14 C13 119.18(13) . . ?
C15 C14 C19 121.53(13) . . ?
C13 C14 C19 119.28(12) . . ?
C16 C15 C14 120.92(14) . . ?
C16 C15 H15A 120.4(10) . . ?
C14 C15 H15A 118.7(10) . . ?
C15 C16 C17 119.94(13) . . ?
C15 C16 H16A 119.7(10) . . ?
C17 C16 H16A 120.3(10) . . ?
C16 C17 C18 121.51(13) . . ?
C16 C17 H17A 120.0(10) . . ?
C18 C17 H17A 118.5(10) . . ?
C17 C18 C13 117.91(13) . . ?
C17 C18 C22 121.57(12) . . ?
C13 C18 C22 120.44(12) . . ?
C21 C19 C14 113.88(13) . . ?
C21 C19 C20 111.00(13) . . ?
C14 C19 C20 110.91(12) . . ?
C21 C19 H19A 105.7(9) . . ?
C14 C19 H19A 106.6(9) . . ?
C20 C19 H19A 108.3(9) . . ?
C19 C20 H20A 109.7(11) . . ?
C19 C20 H20B 111.0(12) . . ?
H20A C20 H20B 106.0(16) . . ?
C19 C20 H20C 111.6(11) . . ?
H20A C20 H20C 108.9(16) . . ?
H20B C20 H20C 109.5(16) . . ?
C19 C21 H21A 113.2(12) . . ?
C19 C21 H21B 109.4(12) . . ?
H21A C21 H21B 109.6(16) . . ?
C19 C21 H21C 111.1(12) . . ?
H21A C21 H21C 105.5(16) . . ?
H21B C21 H21C 107.9(17) . . ?
C18 C22 C24 114.21(13) . . ?
C18 C22 C23 111.40(12) . . ?
C24 C22 C23 108.29(13) . . ?
C18 C22 H22A 108.9(10) . . ?
C24 C22 H22A 107.1(10) . . ?
C23 C22 H22A 106.6(10) . . ?
C22 C23 H23A 111.4(12) . . ?
C22 C23 H23B 110.4(11) . . ?
H23A C23 H23B 106.1(16) . . ?
C22 C23 H23C 113.0(13) . . ?
H23A C23 H23C 109.6(17) . . ?
H23B C23 H23C 106.0(16) . . ?
C22 C24 H24A 113.0(12) . . ?
C22 C24 H24B 107.6(11) . . ?
H24A C24 H24B 110.2(16) . . ?
C22 C24 H24C 111.5(11) . . ?
H24A C24 H24C 107.9(16) . . ?
H24B C24 H24C 106.4(16) . . ?
N2 C25 C26 122.28(12) . . ?
N2 C25 C30 117.36(12) . . ?
C26 C25 C30 119.73(12) . . ?
C27 C26 C25 118.60(13) . . ?
C27 C26 C31 118.75(13) . . ?
C25 C26 C31 122.58(12) . . ?
C28 C27 C26 121.69(13) . . ?
C28 C27 H27A 119.6(10) . . ?
C26 C27 H27A 118.6(10) . . ?
C27 C28 C29 119.61(13) . . ?
C27 C28 H28A 120.4(10) . . ?
C29 C28 H28A 120.0(10) . . ?
C28 C29 C30 120.99(14) . . ?
C28 C29 H29A 119.9(10) . . ?
C30 C29 H29A 119.1(10) . . ?
C29 C30 C25 119.34(13) . . ?
C29 C30 C34 121.01(13) . . ?
C25 C30 C34 119.65(12) . . ?
C26 C31 C32 111.79(13) . . ?
C26 C31 C33 111.12(13) . . ?
C32 C31 C33 109.26(14) . . ?
C26 C31 H31A 108.6(11) . . ?
C32 C31 H31A 107.9(11) . . ?
C33 C31 H31A 108.0(11) . . ?
C31 C32 H32A 111.2(12) . . ?
C31 C32 H32B 109.8(11) . . ?
H32A C32 H32B 110.8(16) . . ?
C31 C32 H32C 112.9(12) . . ?
H32A C32 H32C 105.3(16) . . ?
H32B C32 H32C 106.7(16) . . ?
C31 C33 H33A 111.0(11) . . ?
C31 C33 H33B 110.6(12) . . ?
H33A C33 H33B 109.2(16) . . ?
C31 C33 H33C 104.6(14) . . ?
H33A C33 H33C 116.0(18) . . ?
H33B C33 H33C 105.3(18) . . ?
C30 C34 C35 110.58(14) . . ?
C30 C34 C36 113.40(12) . . ?
C35 C34 C36 110.87(15) . . ?
C30 C34 H34A 106.7(10) . . ?
C35 C34 H34A 108.2(10) . . ?
C36 C34 H34A 106.8(10) . . ?
C34 C35 H35A 111.6(15) . . ?
C34 C35 H35B 110.5(14) . . ?
H35A C35 H35B 107(2) . . ?
C34 C35 H35C 110.1(13) . . ?
H35A C35 H35C 107(2) . . ?
H35B C35 H35C 111.1(19) . . ?
C34 C36 H36A 108.3(12) . . ?
C34 C36 H36B 111.0(12) . . ?
H36A C36 H36B 109.2(16) . . ?
C34 C36 H36C 110.0(12) . . ?
H36A C36 H36C 109.7(16) . . ?
H36B C36 H36C 108.5(16) . . ?
N3 C37 C38 123.60(14) . . ?
N3 C37 H37A 117.4(11) . . ?
C38 C37 H37A 119.0(11) . . ?
C37 C38 C39 119.55(13) . . ?
C37 C38 H38A 119.5(11) . . ?
C39 C38 H38A 120.9(11) . . ?
C40 C39 C38 117.01(13) . . ?
C40 C39 C44 121.29(12) . . ?
C38 C39 C44 121.68(12) . . ?
C41 C40 C39 119.46(13) . . ?
C41 C40 H40A 119.5(10) . . ?
C39 C40 H40A 121.0(10) . . ?
N3 C41 C40 123.98(14) . . ?
N3 C41 K1 52.82(8) . . ?
C40 C41 K1 165.91(11) . . ?
N3 C41 H41A 115.8(10) . . ?
C40 C41 H41A 120.2(10) . . ?
K1 C41 H41A 64.8(10) . . ?
N4 C42 C43 123.65(13) . . ?
N4 C42 H42A 115.1(10) . . ?
C43 C42 H42A 121.2(10) . . ?
C42 C43 C44 119.77(13) . . ?
C42 C43 H43A 119.2(11) . . ?
C44 C43 H43A 120.9(11) . . ?
C43 C44 C45 116.90(13) . . ?
C43 C44 C39 122.12(12) . . ?
C45 C44 C39 120.97(12) . . ?
C46 C45 C44 119.33(13) . . ?
C46 C45 H45A 118.6(10) . . ?
C44 C45 H45A 122.1(10) . . ?
N4 C46 C45 124.21(13) . . ?
N4 C46 K1 57.69(7) . 2_656 ?
C45 C46 K1 150.51(10) . 2_656 ?
N4 C46 H45B 114.7(10) . . ?
C45 C46 H45B 121.1(10) . . ?
K1 C46 H45B 66.0(10) 2_656 . ?

loop_
_geom_bond_atom_site_label_1
_geom_bond_atom_site_label_2
_geom_bond_distance
_geom_bond_site_symmetry_2
_geom_bond_publ_flag
K1 N1 2.7310(11) . ?
K1 N2 2.7453(12) . ?
K1 N3 2.8020(13) . ?
K1 N4 2.8792(12) 2_646 ?
K1 C8 3.1156(15) 1_655 ?
K1 C46 3.3635(14) 2_646 ?
K1 C41 3.4004(16) . ?
K1 C7 3.5011(15) 1_655 ?
K1 H19A 3.003(17) . ?
K1 H23C 2.93(2) . ?
K1 H34A 2.951(17) . ?
N1 C1 1.3244(17) . ?
N1 C13 1.4018(16) . ?
N2 C2 1.3171(17) . ?
N2 C25 1.4060(17) . ?
N3 C41 1.340(2) . ?
N3 C37 1.340(2) . ?
N4 C42 1.3407(18) . ?
N4 C46 1.3409(19) . ?
C1 C2 1.4552(18) . ?
C1 C5 1.4713(18) . ?
C2 C3 1.4823(18) . ?
C3 C12 1.378(2) . ?
C3 C4 1.4164(19) . ?
C4 C9 1.3935(19) . ?
C4 C5 1.4250(19) . ?
C5 C6 1.3807(19) . ?
C6 C7 1.422(2) . ?
C6 H6A 0.962(17) . ?
C7 C8 1.373(2) . ?
C7 H7A 0.954(18) . ?
C8 C9 1.429(2) . ?
C8 H8A 0.981(18) . ?
C9 C10 1.425(2) . ?
C10 C11 1.370(2) . ?
C10 H10A 0.966(19) . ?
C11 C12 1.424(2) . ?
C11 H11A 0.975(19) . ?
C12 H12A 0.950(18) . ?
C13 C14 1.4100(19) . ?
C13 C18 1.4211(18) . ?
C14 C15 1.3907(19) . ?
C14 C19 1.5257(19) . ?
C15 C16 1.380(2) . ?
C15 H15A 0.998(19) . ?
C16 C17 1.389(2) . ?
C16 H16A 0.987(18) . ?
C17 C18 1.3959(19) . ?
C17 H17A 0.972(17) . ?
C18 C22 1.526(2) . ?
C19 C21 1.522(2) . ?
C19 C20 1.530(2) . ?
C19 H19A 1.016(16) . ?
C20 H20A 0.98(2) . ?
C20 H20B 0.96(2) . ?
C20 H20C 1.01(2) . ?
C21 H21A 0.98(2) . ?
C21 H21B 0.98(2) . ?
C21 H21C 1.01(2) . ?
C22 C24 1.528(2) . ?
C22 C23 1.539(2) . ?
C22 H22A 0.963(17) . ?
C23 H23A 1.01(2) . ?
C23 H23B 0.99(2) . ?
C23 H23C 0.98(2) . ?
C24 H24A 1.00(2) . ?
C24 H24B 1.02(2) . ?
C24 H24C 1.00(2) . ?
C25 C26 1.4136(19) . ?
C25 C30 1.4151(19) . ?
C26 C27 1.3969(19) . ?
C26 C31 1.524(2) . ?
C27 C28 1.379(2) . ?
C27 H27A 0.986(18) . ?
C28 C29 1.387(2) . ?
C28 H28A 0.993(17) . ?
C29 C30 1.3909(19) . ?
C29 H29A 0.970(18) . ?
C30 C34 1.5195(19) . ?
C31 C32 1.530(2) . ?
C31 C33 1.533(2) . ?
C31 H31A 0.963(18) . ?
C32 H32A 1.01(2) . ?
C32 H32B 1.00(2) . ?
C32 H32C 1.00(2) . ?
C33 H33A 1.07(2) . ?
C33 H33B 1.02(2) . ?
C33 H33C 1.00(2) . ?
C34 C35 1.521(2) . ?
C34 C36 1.522(2) . ?
C34 H34A 0.989(17) . ?
C35 H35A 0.97(3) . ?
C35 H35B 1.00(3) . ?
C35 H35C 1.00(2) . ?
C36 H36A 1.02(2) . ?
C36 H36B 1.00(2) . ?
C36 H36C 0.99(2) . ?
C37 C38 1.386(2) . ?
C37 H37A 0.932(18) . ?
C38 C39 1.3933(19) . ?
C38 H38A 0.949(19) . ?
C39 C40 1.391(2) . ?
C39 C44 1.4840(19) . ?
C40 C41 1.382(2) . ?
C40 H40A 0.952(17) . ?
C41 H41A 0.956(17) . ?
C42 C43 1.383(2) . ?
C42 H42A 0.943(16) . ?
C43 C44 1.3900(19) . ?
C43 H43A 0.940(17) . ?
C44 C45 1.3931(19) . ?
C45 C46 1.379(2) . ?
C45 H45A 0.934(17) . ?
C46 H45B 0.939(17) . ?
